data_1559463
loop_
_publ_author_name
'Bang, E.'
'Eriksen, J.'
'Glerup, J.'
'Monsted, L.'
'Monsted, O.'
'Weihe, H.'

_publ_section_title
;
 Structure, Magnetic Susceptibility, and EPR Spectra of a Dimeric
 Macrocyclic Chromium(III) Complex Bridged by a Single Carbonate Ligand
;
_journal_name_full 'Acta Chemica Scandinavica'
_journal_page_first 367
_journal_page_last 372
_journal_paper_doi 10.3891/acta.chem.scand.45-0367
_journal_volume 45
_journal_year 1991
_chemical_formula_sum 'C21 H58 Cr2 I4 N10 O5'
_chemical_formula_weight 1142.4
_chemical_name_common
;
{trans[Cr(cyclam)(NH3)O]2CO}I4.2H2O
;
_space_group_IT_number 14
_space_group_name_Hall '-P 2yn'
_space_group_name_H-M_alt 'P 1 21/n 1'
_symmetry_cell_setting monoclinic
_symmetry_Int_Tables_number 14
_symmetry_space_group_name_Hall '-P 2yn'
_symmetry_space_group_name_H-M 'P 1 21/n 1'
_cell_angle_alpha 90.
_cell_angle_beta 96.45(2)
_cell_angle_gamma 90.
_cell_formula_units_Z 4
_cell_length_a 9.368(5)
_cell_length_b 21.977(5)
_cell_length_c 19.341(4)
_cell_volume 3957(2)
_diffrn_ambient_temperature 293
_diffrn_radiation_probe x-ray
_diffrn_radiation_type MoK\a
_diffrn_radiation_wavelength 0.71069
_exptl_absorpt_coefficient_mu 3.44
_exptl_crystal_density_diffrn 1.819
_exptl_crystal_F_000 2042
_refine_ls_number_parameters 199
_refine_ls_number_reflns 3941
_refine_ls_R_factor_gt 0.042
_refine_ls_wR_factor_gt 0.053
_cod_data_source_file Acta-Chem-Scand-1991-45-367.cif
_cod_data_source_block 1
_cod_original_sg_symbol_H-M 'P 21/n'
_cod_database_code 1559463

loop_
_space_group_symop_id
_space_group_symop_operation_xyz
1 x,y,z
2 1/2-x,1/2+y,1/2-z
3 -x,-y,-z
4 1/2+x,1/2-y,1/2+z

loop_
_atom_site_label
_atom_site_type_symbol
_atom_site_thermal_displace_type
_atom_site_fract_x
_atom_site_fract_y
_atom_site_fract_z
_atom_site_occupancy
_atom_site_U_iso_or_equiv
_atom_site_calc_flag
_atom_site_refinement_flags
_atom_site_disorder_assembly
_atom_site_disorder_group
I1 I Uiso 0.75679(7) 0.10881(3) 0.98755(3) 1.000 0.0389(4) . . . .
I2 I Uiso 0.63699(8) 0.03147(3) 0.36915(3) 1.000 0.0506(5) . . . .
I3 I Uiso 0.21963(9) 0.10096(3) 0.09872(4) 1.000 0.0610(6) . . . .
I4 I Uiso 0.00252(9) 0.23955(3) 0.32687(3) 1.000 0.0547(5) . . . .
CrA Cr Uiso 0.20629(14) 0.17976(6) 0.55435(7) 1.000 0.0224(8) . . . .
CrB Cr Uiso 0.07057(14) 0.05420(6) 0.81247(6) 1.000 0.0212(8) . . . .
Oa O Uiso 0.1168(6) 0.1336(2) 0.6237(3) 1.000 0.0254(14) . . . .
Oc O Uiso 0.2801(7) 0.1292(3) 0.7163(3) 1.000 0.0415(17) . . . .
Ob O Uiso 0.0680(6) 0.0845(3) 0.7176(3) 1.000 0.0271(14) . . . .
N0A N Uiso 0.2877(7) 0.2277(3) 0.4715(4) 1.000 0.0310(19) . . . .
N1A N Uiso 0.3638(8) 0.2154(4) 0.6258(4) 1.000 0.040(2) . . . .
N1B N Uiso 0.2107(8) 0.1208(3) 0.8535(4) 1.000 0.038(2) . . . .
N0B N Uiso 0.0532(8) 0.0201(3) 0.9142(4) 1.000 0.0322(19) . . . .
N4A N Uiso 0.0912(8) 0.2557(4) 0.5764(4) 1.000 0.041(2) . . . .
N4B N Uiso -0.0877(8) 0.1158(3) 0.8276(4) 1.000 0.037(2) . . . .
N8A N Uiso 0.0480(8) 0.1431(3) 0.4829(4) 1.000 0.0332(19) . . . .
N8B N Uiso -0.0669(8) -0.0137(3) 0.7716(4) 1.000 0.036(2) . . . .
N11A N Uiso 0.3238(8) 0.1050(3) 0.5352(4) 1.000 0.038(2) . . . .
N11B N Uiso 0.2286(8) -0.0064(3) 0.7966(4) 1.000 0.0336(19) . . . .
C0 C Uiso 0.1599(9) 0.1164(4) 0.6867(4) 1.000 0.025(2) . . . .
C2A C Uiso 0.3192(12) 0.2788(5) 0.6406(6) 1.000 0.060(3) . . . .
C2B C Uiso 0.1201(12) 0.1668(5) 0.8821(6) 1.000 0.055(3) . . . .
C3A C Uiso 0.1663(12) 0.2816(5) 0.6414(6) 1.000 0.061(3) . . . .
C3B C Uiso -0.0154(12) 0.1748(5) 0.8366(6) 1.000 0.057(3) . . . .
C5A C Uiso -0.0653(12) 0.2448(5) 0.5785(6) 1.000 0.059(3) . . . .
C5B C Uiso -0.2168(12) 0.1146(5) 0.7719(6) 1.000 0.055(3) . . . .
C6A C Uiso -0.1360(13) 0.2161(6) 0.5131(6) 1.000 0.070(4) . . . .
C6B C Uiso -0.2791(12) 0.0535(5) 0.7610(6) 1.000 0.057(3) . . . .
C7A C Uiso -0.0999(12) 0.1505(5) 0.5010(6) 1.000 0.057(3) . . . .
C7B C Uiso -0.1949(12) 0.0073(5) 0.7253(6) 1.000 0.058(3) . . . .
C9A C Uiso 0.0959(11) 0.0778(5) 0.4748(5) 1.000 0.051(3) . . . .
C9B C Uiso 0.0231(11) -0.0577(5) 0.7390(5) 1.000 0.050(3) . . . .
C10A C Uiso 0.2500(12) 0.0761(5) 0.4713(6) 1.000 0.054(3) . . . .
C10B C Uiso 0.1588(11) -0.0664(15) 0.7834(5) 1.000 0.049(3) . . . .
C12A C Uiso 0.4834(12) 0.1122(5) 0.5352(6) 1.000 0.062(3) . . . .
C12B C Uiso 0.3617(12) -0.0081(5) 0.8486(6) 1.000 0.060(3) . . . .
C13A C Uiso 0.5488(13) 0.1431(5) 0.6015(6) 1.000 0.066(3) . . . .
C13B C Uiso 0.4238(12) 0.0550(5) 0.8632(6) 1.000 0.055(3) . . . .
C14A C Uiso 0.5129(13) 0.2081(5) 0.6129(6) 1.000 0.064(3) . . . .
C14B C Uiso 0.3385(12) 0.1001(5) 0.8994(6) 1.000 0.056(3) . . . .
O1W O Uiso 0.3146(10) 0.2038(4) 0.2402(5) 1.000 0.096(3) . . . .
O2W O Uiso 0.4722(10) 0.1762(4) 0.3695(5) 1.000 0.093(3) . . . .

loop_
_atom_type_symbol
_atom_type_description
_atom_type_scat_dispersion_real
_atom_type_scat_dispersion_imag
_atom_type_scat_source
C C 0.0033 0.0016 ' International Tables Vol C Tables 4.2.6.8 and 6.1.1.4'
Cr Cr 0.3209 0.6236 ' International Tables Vol C Tables 4.2.6.8 and 6.1.1.4'
I I -0.4742 1.8119 ' International Tables Vol C Tables 4.2.6.8 and 6.1.1.4'
N N 0.0061 0.0033 ' International Tables Vol C Tables 4.2.6.8 and 6.1.1.4'
O O 0.0106 0.0060 ' International Tables Vol C Tables 4.2.6.8 and 6.1.1.4'

loop_
_geom_angle_atom_site_label_1
_geom_angle_atom_site_label_2
_geom_angle_atom_site_label_3
_geom_angle
_geom_angle_site_symmetry_1
_geom_angle_site_symmetry_2
_geom_angle_site_symmetry_3
_geom_angle_publ_flag
Oa CrA N0A 174.6(3) . . . yes
Oa CrA N1A 93.9(3) . . . yes
Oa CrA N4A 90.2(3) . . . yes
Oa CrA N8A 85.7(3) . . . yes
Oa CrA N11A 89.3(3) . . . yes
N0A CrA N1A 91.5(3) . . . yes
N0A CrA N4A 89.7(3) . . . yes
N0A CrA N8A 88.9(3) . . . yes
N0A CrA N11A 90.9(3) . . . yes
N1A CrA N4A 84.6(3) . . . yes
N1A CrA N8A 179.5(3) . . . yes
N1A CrA N11A 93.9(3) . . . yes
N4A CrA N8A 95.8(3) . . . yes
N4A CrA N11A 178.3(3) . . . yes
N8A CrA N11A 85.8(3) . . . yes
Ob CrB N1B 93.4(3) . . . yes
Ob CrB N0B 174.9(3) . . . yes
Ob CrB N4B 88.6(3) . . . yes
Ob CrB N8B 86.9(3) . . . yes
Ob CrB N11B 90.8(3) . . . yes
N1B CrB N0B 90.3(3) . . . yes
N1B CrB N4B 85.2(3) . . . yes
N1B CrB N8B 179.0(3) . . . yes
N1B CrB N11B 94.6(3) . . . yes
N0B CrB N4B 88.2(3) . . . yes
N0B CrB N8B 89.4(3) . . . yes
N0B CrB N11B 92.4(3) . . . yes
N4B CrB N8B 95.8(3) . . . yes
N4B CrB N11B 179.4(3) . . . yes
N8B CrB N11B 84.4(3) . . . yes
CrA Oa C0 133.4(5) . . . yes
CrB Ob C0 132.5(5) . . . yes
CrA N1A C2A 106.8(6) . . . yes
CrA N1A C14A 118.2(6) . . . yes
C2A N1A C14A 115.5(8) . . . yes
CrB N1B C2B 105.3(6) . . . yes
CrB N1B C14B 116.7(6) . . . yes
C2B N1B C14B 116.7(8) . . . yes
CrA N4A C3A 106.1(6) . . . yes
CrA N4A C5A 114.5(6) . . . yes
C3A N4A C5A 114.4(8) . . . yes
CrB N4B C3B 105.6(6) . . . yes
CrB N4B C5B 114.6(6) . . . yes
C3B N4B C5B 114.7(8) . . . yes
CrA N8A C7A 114.8(6) . . . yes
CrA N8A C9A 103.8(5) . . . yes
C7A N8A C9A 115.2(7) . . . yes
CrB N8B C7B 115.6(6) . . . yes
CrB N8B C9B 106.0(6) . . . yes
C7B N8B C9B 114.1(8) . . . yes
CrA N11A C10A 106.6(6) . . . yes
CrA N11A C12A 118.3(6) . . . yes
C10A N11A C12A 114.5(8) . . . yes
CrB N11B C10B 107.1(8) . . . yes
CrB N11B C12B 118.3(6) . . . yes
C10B N11B C12B 114.1(9) . . . yes
Oa C0 Oc 122.7(8) . . . yes
Oa C0 Ob 115.8(7) . . . yes
Oc C0 Ob 121.5(7) . . . yes
N1A C2A C3A 110.1(9) . . . yes
N1B C2B C3B 110.7(9) . . . yes
N4A C3A C2A 110.7(9) . . . yes
N4B C3B C2B 108.8(9) . . . yes
N4A C5A C6A 112.8(9) . . . yes
N4B C5B C6B 112.8(9) . . . yes
C5A C6A C7A 116.6(10) . . . no
C5B C6B C7B 117.6(10) . . . no
N8A C7A C6A 112.1(9) . . . yes
N8B C7B C6B 111.3(9) . . . yes
N8A C9A C10A 109.6(9) . . . yes
N8B C9B C10B 109.6(11) . . . yes
N11A C10A C9A 108.8(9) . . . yes
N11B C10B C9B 108.8(19) . . . yes
N11A C12A C13A 110.7(9) . . . yes
N11B C12B C13B 111.8(9) . . . yes
C12A C13A C14A 118.5(10) . . . no
C12B C13B C14B 118.6(10) . . . no
N1A C14A C13A 111.6(9) . . . yes
N1B C14B C13B 111.2(9) . . . yes

loop_
_geom_bond_atom_site_label_1
_geom_bond_atom_site_label_2
_geom_bond_distance
_geom_bond_site_symmetry_1
_geom_bond_site_symmetry_2
_geom_bond_publ_flag
CrA Oa 1.945(6) . . yes
CrA N0A 2.129(7) . . yes
CrA N1A 2.060(8) . . yes
CrA N4A 2.057(9) . . yes
CrA N8A 2.073(8) . . yes
CrA N11A 2.035(7) . . yes
CrB Ob 1.950(6) . . yes
CrB N1B 2.064(7) . . yes
CrB N0B 2.129(8) . . yes
CrB N4B 2.053(7) . . yes
CrB N8B 2.069(7) . . yes
CrB N11B 2.040(7) . . yes
Oa C0 1.296(10) . . yes
Oc C0 1.237(11) . . yes
Ob C0 1.306(10) . . yes
N1A C2A 1.492(14) . . yes
N1A C14A 1.455(14) . . yes
N1B C2B 1.468(13) . . yes
N1B C14B 1.480(14) . . yes
N4A C3A 1.484(14) . . yes
N4A C5A 1.491(14) . . yes
N4B C3B 1.464(13) . . yes
N4B C5B 1.527(14) . . yes
N8A C7A 1.476(14) . . yes
N8A C9A 1.517(13) . . yes
N8B C7B 1.487(14) . . yes
N8B C9B 1.471(13) . . yes
N11A C10A 1.489(14) . . yes
N11A C12A 1.504(14) . . yes
N11B C10B 1.48(3) . . yes
N11B C12B 1.512(14) . . yes
C2A C3A 1.436(16) . . no
C2B C3B 1.472(16) . . no
C5A C6A 1.499(17) . . no
C5B C6B 1.470(16) . . no
C6A C7A 1.505(17) . . no
C6B C7B 1.501(16) . . no
C9A C10A 1.453(15) . . no
C9B C10B 1.465(15) . . no
C12A C13A 1.518(16) . . no
C12B C13B 1.518(16) . . no
C13A C14A 1.490(16) . . no
C13B C14B 1.496(16) . . no

loop_
_geom_torsion_atom_site_label_1
_geom_torsion_atom_site_label_2
_geom_torsion_atom_site_label_3
_geom_torsion_atom_site_label_4
_geom_torsion
_geom_torsion_site_symmetry_1
_geom_torsion_site_symmetry_2
_geom_torsion_site_symmetry_3
_geom_torsion_site_symmetry_4
_geom_torsion_publ_flag
N1A CrA Oa C0 -17.7(7) . . . . no
N4A CrA Oa C0 -102.3(7) . . . . no
N8A CrA Oa C0 161.9(7) . . . . no
N11A CrA Oa C0 76.1(7) . . . . no
Oa CrA N1A C2A -101.1(6) . . . . no
Oa CrA N1A C14A 126.7(7) . . . . no
N0A CrA N1A C2A 78.3(6) . . . . no
N0A CrA N1A C14A -53.9(7) . . . . no
N4A CrA N1A C2A -11.2(6) . . . . no
N4A CrA N1A C14A -143.5(8) . . . . no
N11A CrA N1A C2A 169.3(6) . . . . no
N11A CrA N1A C14A 37.1(8) . . . . no
Oa CrA N4A C3A 78.9(6) . . . . no
Oa CrA N4A C5A -48.3(7) . . . . no
N0A CrA N4A C3A -106.5(6) . . . . no
N0A CrA N4A C5A 126.3(7) . . . . no
N1A CrA N4A C3A -15.0(6) . . . . no
N1A CrA N4A C5A -142.1(7) . . . . no
N8A CrA N4A C3A 164.6(6) . . . . no
N8A CrA N4A C5A 37.5(7) . . . . no
Oa CrA N8A C7A 51.5(6) . . . . no
Oa CrA N8A C9A -75.1(5) . . . . no
N0A CrA N8A C7A -127.9(6) . . . . no
N0A CrA N8A C9A 105.5(6) . . . . no
N4A CrA N8A C7A -38.3(7) . . . . no
N4A CrA N8A C9A -164.9(6) . . . . no
N11A CrA N8A C7A 141.1(7) . . . . no
N11A CrA N8A C9A 14.5(6) . . . . no
Oa CrA N11A C10A 99.5(6) . . . . no
Oa CrA N11A C12A -130.0(7) . . . . no
N0A CrA N11A C10A -75.1(6) . . . . no
N0A CrA N11A C12A 55.4(7) . . . . no
N1A CrA N11A C10A -166.7(6) . . . . no
N1A CrA N11A C12A -36.2(7) . . . . no
N8A CrA N11A C10A 13.7(6) . . . . no
N8A CrA N11A C12A 144.2(7) . . . . no
N1B CrB Ob C0 24.8(8) . . . . no
N4B CrB Ob C0 109.9(8) . . . . no
N8B CrB Ob C0 -154.2(8) . . . . no
N11B CrB Ob C0 -69.8(8) . . . . no
Ob CrB N1B C2B 99.4(6) . . . . no
Ob CrB N1B C14B -129.4(7) . . . . no
N0B CrB N1B C2B -77.1(6) . . . . no
N0B CrB N1B C14B 54.0(7) . . . . no
N4B CrB N1B C2B 11.1(6) . . . . no
N4B CrB N1B C14B 142.2(7) . . . . no
N11B CrB N1B C2B -169.5(6) . . . . no
N11B CrB N1B C14B -38.4(7) . . . . no
Ob CrB N4B C3B -76.3(6) . . . . no
Ob CrB N4B C5B 50.9(6) . . . . no
N1B CrB N4B C3B 17.2(6) . . . . no
N1B CrB N4B C5B 144.5(6) . . . . no
N0B CrB N4B C3B 107.7(6) . . . . no
N0B CrB N4B C5B -125.1(6) . . . . no
N8B CrB N4B C3B -163.1(6) . . . . no
N8B CrB N4B C5B -35.8(7) . . . . no
Ob CrB N8B C7B -50.5(7) . . . . no
Ob CrB N8B C9B 76.9(6) . . . . no
N0B CrB N8B C7B 126.0(7) . . . . no
N0B CrB N8B C9B -106.6(6) . . . . no
N4B CrB N8B C7B 37.8(7) . . . . no
N4B CrB N8B C9B 165.3(6) . . . . no
N11B CrB N8B C7B -141.6(7) . . . . no
N11B CrB N8B C9B -14.2(6) . . . . no
Ob CrB N11B C10B -100.8(6) . . . . no
Ob CrB N11B C12B 128.7(7) . . . . no
N1B CrB N11B C10B 165.7(6) . . . . no
N1B CrB N11B C12B 35.2(7) . . . . no
N0B CrB N11B C10B 75.2(6) . . . . no
N0B CrB N11B C12B -55.3(7) . . . . no
N8B CrB N11B C10B -14.0(6) . . . . no
N8B CrB N11B C12B -144.6(7) . . . . no
CrA Oa C0 Oc 1.0(13) . . . . no
CrA Oa C0 Ob -179.1(5) . . . . no
CrB Ob C0 Oa -173.7(5) . . . . no
CrB Ob C0 Oc 6.2(13) . . . . no
CrA N1A C2A C3A 37.2(10) . . . . no
C2A N1A C14A C13A 177.7(9) . . . . no
C14A N1A C2A C3A 170.9(9) . . . . no
CrA N1A C14A C13A -54.1(11) . . . . no
CrB N1B C14B C13B 56.3(10) . . . . no
C14B N1B C2B C3B -169.6(9) . . . . no
C2B N1B C14B C13B -178.1(9) . . . . no
CrB N1B C2B C3B -38.4(9) . . . . no
CrA N4A C3A C2A 40.7(10) . . . . no
C5A N4A C3A C2A 167.9(9) . . . . no
CrA N4A C5A C6A -54.7(10) . . . . no
C3A N4A C5A C6A -177.5(9) . . . . no
CrB N4B C3B C2B -42.9(9) . . . . no
CrB N4B C5B C6B 53.2(10) . . . . no
C3B N4B C5B C6B 175.6(9) . . . . no
C5B N4B C3B C2B -170.0(9) . . . . no
CrA N8A C7A C6A 55.5(10) . . . . no
C7A N8A C9A C10A -168.4(9) . . . . no
C9A N8A C7A C6A 176.0(8) . . . . no
CrA N8A C9A C10A -42.1(9) . . . . no
C9B N8B C7B C6B -178.2(8) . . . . no
CrB N8B C9B C10B 40.9(13) . . . . no
C7B N8B C9B C10B 169.2(13) . . . . no
CrB N8B C7B C6B -54.9(10) . . . . no
CrA N11A C10A C9A -41.3(9) . . . . no
C12A N11A C10A C9A -174.0(8) . . . . no
CrA N11A C12A C13A 52.0(10) . . . . no
C10A N11A C12A C13A 178.9(8) . . . . no
C12B N11B C10B C9B 173.4(8) . . . . no
CrB N11B C12B C13B -49.5(10) . . . . no
C10B N11B C12B C13B -176.8(9) . . . . no
CrB N11B C10B C9B 40.5(9) . . . . no
N1A C2A C3A N4A -53.2(12) . . . . no
N1B C2B C3B N4B 56.5(11) . . . . no
N4A C5A C6A C7A 71.4(13) . . . . no
N4B C5B C6B C7B -71.5(13) . . . . no
C5A C6A C7A N8A -71.7(13) . . . . no
C5B C6B C7B N8B 72.3(12) . . . . no
N8A C9A C10A N11A 57.3(10) . . . . no
N8B C9B C10B N11B -55.6(10) . . . . no
N11A C12A C13A C14A -67.9(13) . . . . no
N11B C12B C13B C14B 66.4(13) . . . . no
C12A C13A C14A N1A 69.5(13) . . . . no
C12B C13B C14B N1B -70.7(12) . . . . no
